data_1549815
loop_
_publ_author_name
'Tao, Xin'
'Daniliuc, Constantin G.'
'Knitsch, Robert'
'Hansen, Michael Ryan'
'Eckert, Hellmut'
'L\"ubbesmeyer, Maximilian'
'Studer, Armido'
'Kehr, Gerald'
'Erker, Gerhard'

_publ_section_title
;
 The special role of B(C<sub>6</sub>F<sub>5</sub>)<sub>3</sub> in the
 single electron reduction of quinones by radicals.
;
_journal_issue 41
_journal_name_full 'Chemical science'
_journal_page_first 8011
_journal_page_last 8018
_journal_paper_doi 10.1039/c8sc03005g
_journal_volume 9
_journal_year 2018
_chemical_formula_sum 'C61 H19 B2 F30 O2'
_chemical_formula_weight 1375.38
_space_group_crystal_system triclinic
_space_group_IT_number 2
_space_group_name_Hall '-P 1'
_space_group_name_H-M_alt 'P -1'
_symmetry_space_group_name_Hall '-P 1'
_symmetry_space_group_name_H-M 'P -1'
_atom_sites_solution_hydrogens geom
_audit_update_record
;
2018-02-08 deposited with the CCDC.
2018-08-20 downloaded from the CCDC.
;
_cell_angle_alpha 109.569(2)
_cell_angle_beta 109.658(2)
_cell_angle_gamma 90.652(3)
_cell_formula_units_Z 2
_cell_length_a 13.7910(12)
_cell_length_b 14.0959(13)
_cell_length_c 18.1102(14)
_cell_measurement_reflns_used 5911
_cell_measurement_temperature 100.(2)
_cell_measurement_theta_max 25.3346
_cell_measurement_theta_min 2.3649
_cell_volume 3093.2(5)
_computing_cell_refinement 'SAINT V8.37A (Bruker AXS Inc., 2015)'
_computing_data_collection
;

APEX3 v2016.1-0 (Bruker AXS Inc., 2016)
;
_computing_data_reduction 'SAINT V8.37A (Bruker AXS Inc., 2015)'
_computing_molecular_graphics 'XP (Sheldrick, 2014)'
_computing_publication_material 'SHELXL-2014/7 (Sheldrick, 2014)'
_computing_structure_refinement 'SHELXL-2014/7 (Sheldrick, 2014)'
_computing_structure_solution 'SHELXL-2014/7 (Sheldrick, 2014)'
_diffrn_ambient_temperature 100.(2)
_diffrn_detector_area_resol_mean 10.4167
_diffrn_measured_fraction_theta_full 0.998
_diffrn_measured_fraction_theta_max 0.998
_diffrn_measurement_device_type 'Bruker D8 Venture PHOTON 100 CMOS'
_diffrn_measurement_method 'omega and phi scans'
_diffrn_radiation_monochromator 'MX mirror'
_diffrn_radiation_type 'Mo K\a'
_diffrn_radiation_wavelength 0.71073
_diffrn_reflns_av_R_equivalents 0.1628
_diffrn_reflns_av_unetI/netI 0.1202
_diffrn_reflns_limit_h_max 16
_diffrn_reflns_limit_h_min -16
_diffrn_reflns_limit_k_max 16
_diffrn_reflns_limit_k_min -16
_diffrn_reflns_limit_l_max 21
_diffrn_reflns_limit_l_min -18
_diffrn_reflns_number 46223
_diffrn_reflns_theta_full 25.03
_diffrn_reflns_theta_max 25.03
_diffrn_reflns_theta_min 2.34
_diffrn_source 'Mo ImS'
_diffrn_source_type 'micro focus tube'
_exptl_absorpt_coefficient_mu 0.151
_exptl_absorpt_correction_T_max 0.99
_exptl_absorpt_correction_T_min 0.92
_exptl_absorpt_correction_type multi-scan
_exptl_absorpt_process_details
;
Bruker AXS (2014). SADABS, Version 2014/5, Bruker AXS Inc., Madison, Wisconsin,
USA.
;
_exptl_crystal_colour orange
_exptl_crystal_density_diffrn 1.477
_exptl_crystal_density_method 'not measured'
_exptl_crystal_description prism
_exptl_crystal_F_000 1362
_exptl_crystal_size_max 0.124
_exptl_crystal_size_mid 0.122
_exptl_crystal_size_min 0.075
_refine_diff_density_max 0.291
_refine_diff_density_min -0.321
_refine_ls_extinction_method none
_refine_ls_goodness_of_fit_ref 1.007
_refine_ls_hydrogen_treatment constr
_refine_ls_matrix_type full
_refine_ls_number_parameters 856
_refine_ls_number_reflns 10896
_refine_ls_number_restraints 0
_refine_ls_restrained_S_all 1.007
_refine_ls_R_factor_all 0.1300
_refine_ls_R_factor_gt 0.0601
_refine_ls_shift/su_max 0.000
_refine_ls_shift/su_mean 0.000
_refine_ls_structure_factor_coef Fsqd
_refine_ls_weighting_details 'w=1/[\s^2^(Fo^2^)+(0.0511P)^2^+0.7105P] where P=(Fo^2^+2Fc^2^)/3'
_refine_ls_weighting_scheme calc
_refine_ls_wR_factor_gt 0.1108
_refine_ls_wR_factor_ref 0.1307
_reflns_number_gt 6131
_reflns_number_total 10896
_reflns_threshold_expression 'I > 2\s(I)'
_cod_data_source_file c8sc03005g2.cif
_cod_data_source_block erk8901
_cod_depositor_comments 'Adding full bibliography for 1549806--1549816.cif.'
_cod_database_code 1549815

loop_
_space_group_symop_operation_xyz
'x, y, z'
'-x, -y, -z'

loop_
_atom_site_type_symbol
_atom_site_label
_atom_site_fract_x
_atom_site_fract_y
_atom_site_fract_z
_atom_site_U_iso_or_equiv
_atom_site_adp_type
_atom_site_calc_flag
_atom_site_refinement_flags_adp
_atom_site_refinement_flags_posn
_atom_site_occupancy
B B1 0.2801(3) 0.4476(3) 0.5934(3) 0.0178(10) Uani d . . 1
B B1A 0.9416(3) 0.6772(3) 0.8728(3) 0.0174(10) Uani d . . 1
C C1 0.1701(3) 0.0236(3) 0.7304(2) 0.0224(10) Uani d . . 1
C C11 0.2489(3) 0.0770(3) 0.8121(2) 0.0245(10) Uani d . . 1
C C12 0.2262(3) 0.1531(3) 0.8760(2) 0.0272(10) Uani d . . 1
H H12 0.1581 0.1712 0.8649 0.033 Uiso calc U R 1
C C13 0.3023(3) 0.2011(3) 0.9542(2) 0.0330(11) Uani d . . 1
H H13 0.2873 0.2537 0.9962 0.04 Uiso calc U R 1
C C14 0.4008(3) 0.1719(4) 0.9709(3) 0.0418(13) Uani d . . 1
H H14 0.4529 0.2042 1.0249 0.05 Uiso calc U R 1
C C15 0.4244(3) 0.0959(3) 0.9093(3) 0.0360(12) Uani d . . 1
H H15 0.4918 0.0758 0.9219 0.043 Uiso calc U R 1
C C16 0.3503(3) 0.0503(3) 0.8310(2) 0.0294(11) Uani d . . 1
H H16 0.3673 0 0.7888 0.035 Uiso calc U R 1
C C21 0.0644(3) 0.0000(3) 0.7217(2) 0.0195(9) Uani d . . 1
C C22 -0.0190(3) -0.0127(3) 0.6465(2) 0.0222(10) Uani d . . 1
H H22 -0.0058 -0.0033 0.601 0.027 Uiso calc U R 1
C C23 -0.1186(3) -0.0384(3) 0.6387(3) 0.0283(10) Uani d . . 1
H H23 -0.1744 -0.047 0.5878 0.034 Uiso calc U R 1
C C24 -0.1392(3) -0.0521(3) 0.7048(3) 0.0373(12) Uani d . . 1
H H24 -0.2087 -0.0712 0.6984 0.045 Uiso calc U R 1
C C25 -0.0589(3) -0.0382(3) 0.7798(3) 0.0370(12) Uani d . . 1
H H25 -0.0735 -0.0463 0.8251 0.044 Uiso calc U R 1
C C26 0.0419(3) -0.0127(3) 0.7886(2) 0.0267(10) Uani d . . 1
H H26 0.0969 -0.0035 0.8401 0.032 Uiso calc U R 1
C C31 0.2012(3) -0.0071(3) 0.6574(2) 0.0217(9) Uani d . . 1
C C32 0.1540(3) -0.0987(3) 0.5905(2) 0.0254(10) Uani d . . 1
H H32 0.0993 -0.1393 0.5915 0.03 Uiso calc U R 1
C C33 0.1871(3) -0.1302(3) 0.5230(2) 0.0279(10) Uani d . . 1
H H33 0.1561 -0.1931 0.4783 0.033 Uiso calc U R 1
C C34 0.2648(3) -0.0707(3) 0.5204(3) 0.0331(11) Uani d . . 1
H H34 0.2871 -0.0929 0.4738 0.04 Uiso calc U R 1
C C35 0.3114(3) 0.0222(3) 0.5855(3) 0.0318(11) Uani d . . 1
H H35 0.3637 0.0637 0.5826 0.038 Uiso calc U R 1
C C36 0.2805(3) 0.0532(3) 0.6543(2) 0.0250(10) Uani d . . 1
H H36 0.3131 0.1153 0.6995 0.03 Uiso calc U R 1
C C41 0.0995(3) 0.4745(3) 0.5113(2) 0.0152(9) Uani d . . 1
C C42 0.0762(3) 0.5354(3) 0.5822(2) 0.0170(9) Uani d . . 1
H H42 0.1283 0.5589 0.6368 0.02 Uiso calc U R 1
C C43 -0.0213(3) 0.5594(3) 0.5703(2) 0.0154(9) Uani d . . 1
H H43 -0.0377 0.5993 0.6173 0.018 Uiso calc U R 1
C C51 0.3416(3) 0.5611(3) 0.6545(2) 0.0139(9) Uani d . . 1
C C52 0.4271(3) 0.5712(3) 0.7263(2) 0.0180(9) Uani d . . 1
C C53 0.4846(3) 0.6616(3) 0.7830(2) 0.0214(10) Uani d . . 1
C C54 0.4596(3) 0.7507(3) 0.7697(2) 0.0214(10) Uani d . . 1
C C55 0.3784(3) 0.7461(3) 0.6999(2) 0.0180(9) Uani d . . 1
C C56 0.3225(3) 0.6527(3) 0.6431(2) 0.0156(9) Uani d . . 1
C C61 0.3597(3) 0.3831(3) 0.5518(2) 0.0151(9) Uani d . . 1
C C62 0.3828(3) 0.4072(3) 0.4908(2) 0.0137(8) Uani d . . 1
C C63 0.4426(3) 0.3540(3) 0.4478(2) 0.0182(9) Uani d . . 1
C C64 0.4845(3) 0.2740(3) 0.4663(2) 0.0211(10) Uani d . . 1
C C65 0.4675(3) 0.2484(3) 0.5281(2) 0.0192(9) Uani d . . 1
C C66 0.4060(3) 0.3033(3) 0.5692(2) 0.0196(9) Uani d . . 1
C C71 0.2273(3) 0.3878(3) 0.6375(2) 0.0174(9) Uani d . . 1
C C72 0.1737(3) 0.2906(3) 0.5902(2) 0.0189(9) Uani d . . 1
C C73 0.1204(3) 0.2345(3) 0.6173(2) 0.0193(9) Uani d . . 1
C C74 0.1207(3) 0.2747(3) 0.6976(3) 0.0242(10) Uani d . . 1
C C75 0.1729(3) 0.3691(3) 0.7480(2) 0.0236(10) Uani d . . 1
C C76 0.2239(3) 0.4249(3) 0.7180(2) 0.0182(9) Uani d . . 1
C C41A 0.9698(3) 0.5811(3) 0.9722(2) 0.0160(9) Uani d . . 1
C C42A 0.9390(3) 0.5644(3) 1.0349(2) 0.0182(9) Uani d . . 1
H H42A 0.8974 0.6093 1.0584 0.022 Uiso calc U R 1
C C43A 0.9667(3) 0.4870(3) 1.0620(2) 0.0172(9) Uani d . . 1
H H43A 0.9442 0.4777 1.1035 0.021 Uiso calc U R 1
C C51A 1.0599(3) 0.7197(3) 0.8841(2) 0.0129(8) Uani d . . 1
C C52A 1.0723(3) 0.7443(3) 0.8194(2) 0.0166(9) Uani d . . 1
C C53A 1.1668(3) 0.7800(3) 0.8204(2) 0.0188(9) Uani d . . 1
C C54A 1.2547(3) 0.7935(3) 0.8894(2) 0.0222(10) Uani d . . 1
C C55A 1.2466(3) 0.7719(3) 0.9560(2) 0.0195(9) Uani d . . 1
C C56A 1.1506(3) 0.7372(3) 0.9523(2) 0.0187(9) Uani d . . 1
C C61A 0.8718(3) 0.7718(3) 0.8714(2) 0.0188(9) Uani d . . 1
C C62A 0.8918(3) 0.8556(3) 0.9448(2) 0.0168(9) Uani d . . 1
C C63A 0.8339(3) 0.9352(3) 0.9511(2) 0.0216(9) Uani d . . 1
C C64A 0.7516(3) 0.9346(3) 0.8829(2) 0.0204(9) Uani d . . 1
C C65A 0.7291(3) 0.8541(3) 0.8076(2) 0.0189(9) Uani d . . 1
C C66A 0.7901(3) 0.7767(3) 0.8033(2) 0.0157(9) Uani d . . 1
C C71A 0.8865(3) 0.5720(3) 0.7922(2) 0.0152(9) Uani d . . 1
C C72A 0.9282(3) 0.5114(3) 0.7363(2) 0.0154(9) Uani d . . 1
C C73A 0.8747(3) 0.4257(3) 0.6683(2) 0.0179(9) Uani d . . 1
C C74A 0.7733(3) 0.3947(3) 0.6529(2) 0.0231(10) Uani d . . 1
C C75A 0.7277(3) 0.4496(3) 0.7076(2) 0.0234(10) Uani d . . 1
C C76A 0.7839(3) 0.5341(3) 0.7747(2) 0.0222(10) Uani d . . 1
F F52 0.45335(15) 0.48632(16) 0.74285(12) 0.0239(5) Uani d . . 1
F F53 0.56378(16) 0.66525(17) 0.85269(13) 0.0325(6) Uani d . . 1
F F54 0.51365(16) 0.84129(16) 0.82673(13) 0.0304(6) Uani d . . 1
F F55 0.35346(16) 0.83252(16) 0.68576(13) 0.0266(5) Uani d . . 1
F F56 0.24422(15) 0.65575(16) 0.57467(12) 0.0223(5) Uani d . . 1
F F62 0.34548(15) 0.48713(16) 0.47016(12) 0.0223(5) Uani d . . 1
F F63 0.46002(15) 0.38133(16) 0.38823(12) 0.0247(5) Uani d . . 1
F F64 0.54478(16) 0.22161(17) 0.42671(13) 0.0304(6) Uani d . . 1
F F65 0.51034(17) 0.17084(18) 0.54896(14) 0.0345(6) Uani d . . 1
F F66 0.39287(16) 0.27217(16) 0.62955(12) 0.0260(5) Uani d . . 1
F F72 0.17017(16) 0.24521(16) 0.50997(12) 0.0261(5) Uani d . . 1
F F73 0.06845(17) 0.14095(17) 0.56595(14) 0.0325(6) Uani d . . 1
F F74 0.06778(17) 0.22250(17) 0.72549(14) 0.0353(6) Uani d . . 1
F F75 0.17271(17) 0.41095(17) 0.82739(13) 0.0320(6) Uani d . . 1
F F76 0.26744(16) 0.52037(16) 0.77160(12) 0.0255(5) Uani d . . 1
F F52A 0.98879(16) 0.73207(15) 0.74941(12) 0.0223(5) Uani d . . 1
F F53A 1.17445(17) 0.79928(17) 0.75424(13) 0.0302(6) Uani d . . 1
F F54A 1.34780(16) 0.82884(17) 0.89314(14) 0.0343(6) Uani d . . 1
F F55A 1.33232(16) 0.78572(17) 1.02452(14) 0.0307(6) Uani d . . 1
F F56A 1.15012(16) 0.72024(16) 1.02159(12) 0.0258(5) Uani d . . 1
F F62A 0.97260(16) 0.86335(16) 1.01515(12) 0.0247(5) Uani d . . 1
F F63A 0.85812(18) 1.01494(16) 1.02452(13) 0.0326(6) Uani d . . 1
F F64A 0.69309(17) 1.01018(17) 0.88836(14) 0.0327(6) Uani d . . 1
F F65A 0.64972(16) 0.85260(17) 0.73846(13) 0.0285(6) Uani d . . 1
F F66A 0.76451(15) 0.70358(16) 0.72646(12) 0.0248(5) Uani d . . 1
F F72A 1.02997(14) 0.53419(15) 0.74784(12) 0.0200(5) Uani d . . 1
F F73A 0.92307(15) 0.37016(16) 0.61756(12) 0.0255(5) Uani d . . 1
F F74A 0.72039(16) 0.31086(17) 0.58738(13) 0.0341(6) Uani d . . 1
F F75A 0.62822(16) 0.41922(18) 0.69444(15) 0.0427(7) Uani d . . 1
F F76A 0.73361(15) 0.58504(16) 0.82575(13) 0.0300(6) Uani d . . 1
O O1 0.19082(17) 0.44661(18) 0.51563(14) 0.0168(6) Uani d . . 1
O O1A 0.93908(18) 0.65783(18) 0.95011(14) 0.0167(6) Uani d . . 1

loop_
_atom_site_aniso_label
_atom_site_aniso_U_11
_atom_site_aniso_U_22
_atom_site_aniso_U_33
_atom_site_aniso_U_12
_atom_site_aniso_U_13
_atom_site_aniso_U_23
B1 0.011(2) 0.023(3) 0.018(2) 0.002(2) 0.003(2) 0.007(2)
B1A 0.020(2) 0.017(3) 0.018(2) 0.002(2) 0.009(2) 0.007(2)
C1 0.028(2) 0.014(2) 0.025(2) 0.0069(19) 0.009(2) 0.0083(19)
C11 0.028(2) 0.025(3) 0.022(2) 0.0010(19) 0.010(2) 0.0078(19)
C12 0.029(2) 0.028(3) 0.022(2) 0.005(2) 0.007(2) 0.008(2)
C13 0.038(3) 0.036(3) 0.016(2) 0.004(2) 0.009(2) -0.001(2)
C14 0.036(3) 0.048(3) 0.021(3) -0.001(2) -0.002(2) 0.000(2)
C15 0.026(2) 0.043(3) 0.027(3) 0.006(2) 0.005(2) 0.002(2)
C16 0.030(3) 0.030(3) 0.018(2) 0.002(2) 0.004(2) 0.000(2)
C21 0.027(2) 0.010(2) 0.017(2) -0.0013(18) 0.003(2) 0.0040(17)
C22 0.030(2) 0.018(2) 0.022(2) 0.0024(19) 0.014(2) 0.0056(18)
C23 0.030(3) 0.026(3) 0.025(2) 0.000(2) 0.006(2) 0.009(2)
C24 0.027(3) 0.049(3) 0.038(3) -0.008(2) 0.011(2) 0.020(2)
C25 0.041(3) 0.045(3) 0.029(3) -0.007(2) 0.015(2) 0.015(2)
C26 0.035(3) 0.020(3) 0.023(2) -0.001(2) 0.006(2) 0.0100(19)
C31 0.018(2) 0.019(2) 0.022(2) 0.0010(18) 0.0028(19) 0.0035(19)
C32 0.022(2) 0.028(3) 0.024(2) 0.0066(19) 0.005(2) 0.009(2)
C33 0.028(2) 0.024(3) 0.024(2) 0.002(2) 0.008(2) 0.001(2)
C34 0.036(3) 0.038(3) 0.025(3) 0.010(2) 0.011(2) 0.011(2)
C35 0.031(3) 0.036(3) 0.032(3) 0.004(2) 0.015(2) 0.014(2)
C36 0.024(2) 0.024(3) 0.024(2) 0.0030(19) 0.006(2) 0.0088(19)
C41 0.012(2) 0.016(2) 0.018(2) -0.0018(17) 0.0064(18) 0.0070(17)
C42 0.018(2) 0.020(2) 0.011(2) -0.0026(17) 0.0050(18) 0.0036(17)
C43 0.016(2) 0.017(2) 0.014(2) 0.0008(17) 0.0094(18) 0.0039(17)
C51 0.012(2) 0.020(2) 0.012(2) 0.0042(17) 0.0089(18) 0.0043(17)
C52 0.019(2) 0.018(2) 0.019(2) 0.0044(19) 0.012(2) 0.0042(19)
C53 0.011(2) 0.039(3) 0.010(2) 0.003(2) 0.0042(19) 0.003(2)
C54 0.015(2) 0.022(3) 0.021(2) -0.0025(19) 0.010(2) -0.003(2)
C55 0.018(2) 0.019(3) 0.025(2) 0.0054(19) 0.015(2) 0.010(2)
C56 0.013(2) 0.021(3) 0.013(2) -0.0007(18) 0.0082(18) 0.0031(18)
C61 0.0093(19) 0.016(2) 0.013(2) -0.0015(17) 0.0002(17) 0.0006(17)
C62 0.014(2) 0.014(2) 0.014(2) 0.0035(17) 0.0036(18) 0.0067(17)
C63 0.015(2) 0.023(2) 0.019(2) -0.0006(18) 0.0075(18) 0.0084(19)
C64 0.016(2) 0.029(3) 0.016(2) 0.0053(19) 0.0105(19) 0.0018(19)
C65 0.020(2) 0.016(2) 0.024(2) 0.0075(18) 0.0073(19) 0.0110(19)
C66 0.016(2) 0.030(3) 0.013(2) 0.0031(19) 0.0070(18) 0.0073(19)
C71 0.0100(19) 0.024(3) 0.017(2) 0.0024(18) 0.0044(18) 0.0064(18)
C72 0.017(2) 0.024(3) 0.017(2) 0.0028(19) 0.0089(18) 0.0062(19)
C73 0.013(2) 0.016(2) 0.021(2) -0.0033(18) 0.0016(19) 0.0025(19)
C74 0.020(2) 0.028(3) 0.038(3) 0.006(2) 0.015(2) 0.023(2)
C75 0.024(2) 0.033(3) 0.022(2) 0.010(2) 0.016(2) 0.012(2)
C76 0.015(2) 0.023(3) 0.018(2) 0.0025(18) 0.0071(18) 0.0075(19)
C41A 0.019(2) 0.013(2) 0.016(2) 0.0012(17) 0.0065(18) 0.0045(17)
C42A 0.014(2) 0.022(2) 0.017(2) 0.0000(18) 0.0092(18) 0.0020(18)
C43A 0.023(2) 0.016(2) 0.021(2) 0.0083(18) 0.0162(19) 0.0094(18)
C51A 0.016(2) 0.009(2) 0.012(2) -0.0003(16) 0.0058(18) 0.0013(16)
C52A 0.016(2) 0.014(2) 0.016(2) 0.0015(17) 0.0062(19) 0.0006(17)
C53A 0.027(2) 0.015(2) 0.019(2) 0.0024(18) 0.015(2) 0.0065(18)
C54A 0.018(2) 0.018(2) 0.031(2) 0.0001(18) 0.015(2) 0.0024(19)
C55A 0.013(2) 0.019(2) 0.021(2) 0.0025(17) 0.0005(19) 0.0046(18)
C56A 0.024(2) 0.019(2) 0.017(2) 0.0056(18) 0.010(2) 0.0096(18)
C61A 0.022(2) 0.021(2) 0.015(2) 0.0013(18) 0.0095(19) 0.0049(18)
C62A 0.020(2) 0.017(2) 0.016(2) 0.0032(18) 0.0061(19) 0.0090(18)
C63A 0.035(2) 0.016(2) 0.016(2) 0.0027(19) 0.013(2) 0.0042(18)
C64A 0.029(2) 0.012(2) 0.029(2) 0.0124(19) 0.017(2) 0.0110(19)
C65A 0.011(2) 0.029(3) 0.019(2) 0.0021(18) 0.0031(19) 0.0138(19)
C66A 0.019(2) 0.015(2) 0.012(2) -0.0053(17) 0.0073(19) 0.0027(17)
C71A 0.013(2) 0.014(2) 0.020(2) 0.0009(16) 0.0086(18) 0.0047(17)
C72A 0.014(2) 0.016(2) 0.017(2) 0.0004(17) 0.0053(18) 0.0067(18)
C73A 0.022(2) 0.015(2) 0.019(2) 0.0087(18) 0.0118(19) 0.0034(18)
C74A 0.022(2) 0.019(3) 0.020(2) 0.0019(19) 0.005(2) 0.0005(19)
C75A 0.015(2) 0.020(3) 0.034(3) -0.0003(18) 0.011(2) 0.008(2)
C76A 0.021(2) 0.019(2) 0.025(2) 0.0046(18) 0.015(2) -0.0017(19)
F52 0.0240(12) 0.0253(14) 0.0214(12) 0.0084(11) 0.0075(10) 0.0075(10)
F53 0.0234(13) 0.0384(16) 0.0205(13) 0.0059(11) 0.0018(12) -0.0018(11)
F54 0.0239(13) 0.0266(15) 0.0283(13) -0.0062(11) 0.0124(11) -0.0082(11)
F55 0.0320(13) 0.0193(14) 0.0306(13) 0.0032(11) 0.0156(11) 0.0074(11)
F56 0.0202(12) 0.0257(14) 0.0204(12) 0.0017(10) 0.0047(11) 0.0101(10)
F62 0.0224(12) 0.0276(14) 0.0248(13) 0.0054(10) 0.0137(11) 0.0139(11)
F63 0.0240(12) 0.0364(15) 0.0239(12) 0.0056(11) 0.0172(11) 0.0147(11)
F64 0.0303(13) 0.0369(15) 0.0328(14) 0.0140(11) 0.0231(12) 0.0113(11)
F65 0.0398(15) 0.0390(16) 0.0422(15) 0.0213(12) 0.0252(13) 0.0250(13)
F66 0.0299(13) 0.0342(15) 0.0252(13) 0.0110(11) 0.0179(11) 0.0164(11)
F72 0.0273(13) 0.0234(14) 0.0216(12) -0.0044(10) 0.0079(11) 0.0019(10)
F73 0.0303(13) 0.0278(15) 0.0359(14) -0.0084(11) 0.0077(12) 0.0117(12)
F74 0.0388(15) 0.0382(16) 0.0449(15) 0.0032(12) 0.0234(13) 0.0262(13)
F75 0.0419(15) 0.0396(16) 0.0290(13) 0.0117(12) 0.0247(12) 0.0179(12)
F76 0.0342(13) 0.0239(14) 0.0195(12) 0.0007(11) 0.0175(11) 0.0015(11)
F52A 0.0255(13) 0.0254(14) 0.0162(12) 0.0022(10) 0.0073(11) 0.0080(10)
F53A 0.0356(14) 0.0376(15) 0.0308(13) 0.0043(11) 0.0234(12) 0.0171(11)
F54A 0.0234(13) 0.0385(16) 0.0443(15) -0.0012(11) 0.0201(12) 0.0111(12)
F55A 0.0182(12) 0.0335(15) 0.0350(14) 0.0005(11) 0.0042(12) 0.0113(11)
F56A 0.0247(12) 0.0366(15) 0.0170(12) -0.0012(11) 0.0050(10) 0.0135(11)
F62A 0.0313(13) 0.0225(14) 0.0144(12) 0.0051(10) 0.0023(11) 0.0056(10)
F63A 0.0546(16) 0.0209(14) 0.0217(13) 0.0140(12) 0.0169(12) 0.0035(11)
F64A 0.0411(14) 0.0285(15) 0.0375(14) 0.0197(12) 0.0204(12) 0.0162(12)
F65A 0.0240(13) 0.0342(15) 0.0275(13) 0.0072(11) 0.0067(12) 0.0139(11)
F66A 0.0240(12) 0.0273(14) 0.0156(12) 0.0029(10) 0.0036(10) 0.0022(10)
F72A 0.0164(11) 0.0222(13) 0.0207(12) 0.0016(9) 0.0107(10) 0.0028(10)
F73A 0.0259(12) 0.0213(13) 0.0260(12) 0.0024(10) 0.0158(11) -0.0019(10)
F74A 0.0270(13) 0.0262(15) 0.0320(14) -0.0067(11) 0.0102(12) -0.0099(12)
F75A 0.0195(13) 0.0352(16) 0.0559(17) -0.0089(11) 0.0189(12) -0.0098(13)
F76A 0.0243(13) 0.0259(14) 0.0385(14) -0.0010(10) 0.0223(12) -0.0009(11)
O1 0.0105(14) 0.0235(16) 0.0148(14) 0.0022(11) 0.0041(12) 0.0056(12)
O1A 0.0208(14) 0.0165(16) 0.0171(14) 0.0042(12) 0.0105(12) 0.0078(12)

loop_
_atom_type_symbol
_atom_type_description
_atom_type_scat_dispersion_real
_atom_type_scat_dispersion_imag
_atom_type_scat_source
C C 0.0033 0.0016 'International Tables Vol C Tables 4.2.6.8 and 6.1.1.4'
H H 0.0000 0.0000 'International Tables Vol C Tables 4.2.6.8 and 6.1.1.4'
B B 0.0013 0.0007 'International Tables Vol C Tables 4.2.6.8 and 6.1.1.4'
O O 0.0106 0.0060 'International Tables Vol C Tables 4.2.6.8 and 6.1.1.4'
F F 0.0171 0.0103 'International Tables Vol C Tables 4.2.6.8 and 6.1.1.4'

loop_
_geom_angle_atom_site_label_1
_geom_angle_atom_site_label_2
_geom_angle_atom_site_label_3
_geom_angle_site_symmetry_1
_geom_angle_site_symmetry_3
_geom_angle
O1 B1 C51 . . 113.3(3)
O1 B1 C71 . . 104.7(3)
C51 B1 C71 . . 114.9(3)
O1 B1 C61 . . 101.9(3)
C51 B1 C61 . . 107.8(3)
C71 B1 C61 . . 113.4(3)
O1A B1A C71A . . 106.6(3)
O1A B1A C51A . . 112.3(3)
C71A B1A C51A . . 115.0(3)
O1A B1A C61A . . 102.4(3)
C71A B1A C61A . . 112.8(3)
C51A B1A C61A . . 107.0(3)
C21 C1 C11 . . 120.8(3)
C21 C1 C31 . . 120.9(3)
C11 C1 C31 . . 118.3(3)
C16 C11 C12 . . 118.3(4)
C16 C11 C1 . . 119.8(3)
C12 C11 C1 . . 121.8(4)
C13 C12 C11 . . 120.6(4)
C13 C12 H12 . . 119.7
C11 C12 H12 . . 119.7
C12 C13 C14 . . 119.4(4)
C12 C13 H13 . . 120.3
C14 C13 H13 . . 120.3
C13 C14 C15 . . 120.9(4)
C13 C14 H14 . . 119.5
C15 C14 H14 . . 119.5
C16 C15 C14 . . 119.9(4)
C16 C15 H15 . . 120.1
C14 C15 H15 . . 120.1
C15 C16 C11 . . 120.8(4)
C15 C16 H16 . . 119.6
C11 C16 H16 . . 119.6
C22 C21 C26 . . 118.4(4)
C22 C21 C1 . . 121.4(3)
C26 C21 C1 . . 120.2(4)
C23 C22 C21 . . 120.3(4)
C23 C22 H22 . . 119.8
C21 C22 H22 . . 119.8
C22 C23 C24 . . 120.5(4)
C22 C23 H23 . . 119.7
C24 C23 H23 . . 119.7
C25 C24 C23 . . 120.3(4)
C25 C24 H24 . . 119.9
C23 C24 H24 . . 119.9
C26 C25 C24 . . 120.0(4)
C26 C25 H25 . . 120.0
C24 C25 H25 . . 120.0
C25 C26 C21 . . 120.5(4)
C25 C26 H26 . . 119.8
C21 C26 H26 . . 119.8
C32 C31 C36 . . 119.4(3)
C32 C31 C1 . . 120.1(4)
C36 C31 C1 . . 120.5(4)
C33 C32 C31 . . 119.9(4)
C33 C32 H32 . . 120.0
C31 C32 H32 . . 120.0
C34 C33 C32 . . 120.3(4)
C34 C33 H33 . . 119.9
C32 C33 H33 . . 119.9
C33 C34 C35 . . 120.7(4)
C33 C34 H34 . . 119.6
C35 C34 H34 . . 119.6
C36 C35 C34 . . 119.5(4)
C36 C35 H35 . . 120.3
C34 C35 H35 . . 120.3
C35 C36 C31 . . 120.1(4)
C35 C36 H36 . . 119.9
C31 C36 H36 . . 119.9
O1 C41 C43 . 2_566 115.9(3)
O1 C41 C42 . . 124.0(3)
C43 C41 C42 2_566 . 120.1(3)
C43 C42 C41 . . 119.0(3)
C43 C42 H42 . . 120.5
C41 C42 H42 . . 120.5
C42 C43 C41 . 2_566 121.0(3)
C42 C43 H43 . . 119.5
C41 C43 H43 2_566 . 119.5
C56 C51 C52 . . 113.4(3)
C56 C51 B1 . . 128.0(3)
C52 C51 B1 . . 118.5(3)
F52 C52 C53 . . 117.3(3)
F52 C52 C51 . . 118.3(3)
C53 C52 C51 . . 124.4(4)
F53 C53 C52 . . 120.8(4)
F53 C53 C54 . . 119.7(4)
C52 C53 C54 . . 119.5(4)
F54 C54 C55 . . 120.7(4)
F54 C54 C53 . . 120.2(4)
C55 C54 C53 . . 119.1(4)
F55 C55 C54 . . 119.8(4)
F55 C55 C56 . . 120.4(3)
C54 C55 C56 . . 119.8(4)
F56 C56 C55 . . 115.5(3)
F56 C56 C51 . . 120.8(3)
C55 C56 C51 . . 123.6(4)
C66 C61 C62 . . 114.0(3)
C66 C61 B1 . . 127.1(3)
C62 C61 B1 . . 118.9(3)
F62 C62 C63 . . 116.1(3)
F62 C62 C61 . . 120.0(3)
C63 C62 C61 . . 123.9(3)
F63 C63 C64 . . 120.2(3)
F63 C63 C62 . . 120.4(3)
C64 C63 C62 . . 119.4(3)
F64 C64 C63 . . 121.1(3)
F64 C64 C65 . . 119.5(4)
C63 C64 C65 . . 119.4(3)
F65 C65 C64 . . 120.4(3)
F65 C65 C66 . . 120.4(3)
C64 C65 C66 . . 119.2(4)
F66 C66 C61 . . 120.9(3)
F66 C66 C65 . . 115.1(3)
C61 C66 C65 . . 124.0(3)
C72 C71 C76 . . 113.2(3)
C72 C71 B1 . . 118.9(3)
C76 C71 B1 . . 127.8(3)
F72 C72 C73 . . 115.5(3)
F72 C72 C71 . . 119.4(3)
C73 C72 C71 . . 125.0(3)
F73 C73 C74 . . 120.1(3)
F73 C73 C72 . . 120.8(3)
C74 C73 C72 . . 119.1(4)
F74 C74 C75 . . 120.3(3)
F74 C74 C73 . . 120.5(4)
C75 C74 C73 . . 119.1(4)
C74 C75 F75 . . 120.0(3)
C74 C75 C76 . . 120.4(3)
F75 C75 C76 . . 119.6(4)
F76 C76 C71 . . 121.4(3)
F76 C76 C75 . . 115.4(3)
C71 C76 C75 . . 123.1(4)
O1A C41A C42A . . 117.7(3)
O1A C41A C43A . 2_767 124.3(3)
C42A C41A C43A . 2_767 118.0(3)
C43A C42A C41A . . 122.2(3)
C43A C42A H42A . . 118.9
C41A C42A H42A . . 118.9
C42A C43A C41A . 2_767 119.8(3)
C42A C43A H43A . . 120.1
C41A C43A H43A 2_767 . 120.1
C56A C51A C52A . . 114.0(3)
C56A C51A B1A . . 127.8(3)
C52A C51A B1A . . 118.1(3)
F52A C52A C53A . . 116.2(3)
F52A C52A C51A . . 119.7(3)
C53A C52A C51A . . 124.1(4)
F53A C53A C54A . . 119.6(3)
F53A C53A C52A . . 121.3(3)
C54A C53A C52A . . 119.1(3)
F54A C54A C53A . . 120.9(3)
F54A C54A C55A . . 119.9(4)
C53A C54A C55A . . 119.3(3)
F55A C55A C54A . . 119.9(3)
F55A C55A C56A . . 120.6(3)
C54A C55A C56A . . 119.6(4)
F56A C56A C51A . . 120.8(3)
F56A C56A C55A . . 115.2(3)
C51A C56A C55A . . 124.0(3)
C66A C61A C62A . . 113.8(3)
C66A C61A B1A . . 126.6(3)
C62A C61A B1A . . 119.5(3)
F62A C62A C63A . . 116.0(3)
F62A C62A C61A . . 120.3(3)
C63A C62A C61A . . 123.7(4)
F63A C63A C64A . . 119.1(3)
F63A C63A C62A . . 120.7(4)
C64A C63A C62A . . 120.2(3)
F64A C64A C63A . . 121.0(3)
F64A C64A C65A . . 120.3(4)
C63A C64A C65A . . 118.7(3)
F65A C65A C66A . . 120.4(3)
F65A C65A C64A . . 120.1(3)
C66A C65A C64A . . 119.5(3)
F66A C66A C65A . . 115.1(3)
F66A C66A C61A . . 120.9(3)
C65A C66A C61A . . 124.0(3)
C72A C71A C76A . . 112.5(3)
C72A C71A B1A . . 128.7(3)
C76A C71A B1A . . 118.9(3)
F72A C72A C73A . . 115.6(3)
F72A C72A C71A . . 119.8(3)
C73A C72A C71A . . 124.6(3)
F73A C73A C74A . . 119.7(3)
F73A C73A C72A . . 120.3(3)
C74A C73A C72A . . 120.0(3)
F74A C74A C73A . . 120.7(3)
F74A C74A C75A . . 120.7(3)
C73A C74A C75A . . 118.5(4)
F75A C75A C76A . . 120.9(3)
F75A C75A C74A . . 119.5(3)
C76A C75A C74A . . 119.6(3)
F76A C76A C75A . . 116.3(3)
F76A C76A C71A . . 118.9(3)
C75A C76A C71A . . 124.7(3)
C41 O1 B1 . . 127.7(3)
C41A O1A B1A . . 126.8(3)

loop_
_geom_bond_atom_site_label_1
_geom_bond_atom_site_label_2
_geom_bond_site_symmetry_2
_geom_bond_distance
B1 O1 . 1.523(5)
B1 C51 . 1.629(6)
B1 C71 . 1.646(6)
B1 C61 . 1.649(5)
B1A O1A . 1.524(5)
B1A C71A . 1.638(5)
B1A C51A . 1.653(5)
B1A C61A . 1.656(6)
C1 C21 . 1.435(5)
C1 C11 . 1.445(5)
C1 C31 . 1.457(5)
C11 C16 . 1.412(5)
C11 C12 . 1.416(5)
C12 C13 . 1.380(5)
C12 H12 . 0.95
C13 C14 . 1.389(6)
C13 H13 . 0.95
C14 C15 . 1.396(6)
C14 H14 . 0.95
C15 C16 . 1.366(5)
C15 H15 . 0.95
C16 H16 . 0.95
C21 C22 . 1.410(5)
C21 C26 . 1.413(5)
C22 C23 . 1.365(5)
C22 H22 . 0.95
C23 C24 . 1.390(5)
C23 H23 . 0.95
C24 C25 . 1.383(6)
C24 H24 . 0.95
C25 C26 . 1.374(5)
C25 H25 . 0.95
C26 H26 . 0.95
C31 C32 . 1.400(5)
C31 C36 . 1.405(5)
C32 C33 . 1.386(5)
C32 H32 . 0.95
C33 C34 . 1.377(6)
C33 H33 . 0.95
C34 C35 . 1.398(6)
C34 H34 . 0.95
C35 C36 . 1.386(5)
C35 H35 . 0.95
C36 H36 . 0.95
C41 O1 . 1.308(4)
C41 C43 2_566 1.421(5)
C41 C42 . 1.427(5)
C42 C43 . 1.353(5)
C42 H42 . 0.95
C43 C41 2_566 1.421(5)
C43 H43 . 0.95
C51 C56 . 1.389(5)
C51 C52 . 1.394(5)
C52 F52 . 1.352(4)
C52 C53 . 1.364(5)
C53 F53 . 1.347(4)
C53 C54 . 1.383(5)
C54 F54 . 1.353(4)
C54 C55 . 1.359(5)
C55 F55 . 1.352(4)
C55 C56 . 1.386(5)
C56 F56 . 1.356(4)
C61 C66 . 1.373(5)
C61 C62 . 1.387(5)
C62 F62 . 1.356(4)
C62 C63 . 1.381(5)
C63 F63 . 1.348(4)
C63 C64 . 1.363(5)
C64 F64 . 1.345(4)
C64 C65 . 1.373(5)
C65 F65 . 1.352(4)
C65 C66 . 1.387(5)
C66 F66 . 1.369(4)
C71 C72 . 1.386(5)
C71 C76 . 1.391(5)
C72 F72 . 1.361(4)
C72 C73 . 1.378(5)
C73 F73 . 1.352(4)
C73 C74 . 1.370(5)
C74 F74 . 1.347(4)
C74 C75 . 1.358(5)
C75 F75 . 1.360(4)
C75 C76 . 1.393(5)
C76 F76 . 1.352(4)
C41A O1A . 1.303(4)
C41A C42A . 1.423(5)
C41A C43A 2_767 1.434(5)
C42A C43A . 1.348(5)
C42A H42A . 0.95
C43A C41A 2_767 1.434(5)
C43A H43A . 0.95
C51A C56A . 1.378(5)
C51A C52A . 1.389(5)
C52A F52A . 1.352(4)
C52A C53A . 1.384(5)
C53A F53A . 1.350(4)
C53A C54A . 1.372(5)
C54A F54A . 1.343(4)
C54A C55A . 1.376(5)
C55A F55A . 1.350(4)
C55A C56A . 1.379(5)
C56A F56A . 1.356(4)
C61A C66A . 1.387(5)
C61A C62A . 1.390(5)
C62A F62A . 1.350(4)
C62A C63A . 1.381(5)
C63A F63A . 1.354(4)
C63A C64A . 1.366(5)
C64A F64A . 1.341(4)
C64A C65A . 1.384(5)
C65A F65A . 1.352(4)
C65A C66A . 1.382(5)
C66A F66A . 1.350(4)
C71A C72A . 1.382(5)
C71A C76A . 1.399(5)
C72A F72A . 1.365(4)
C72A C73A . 1.375(5)
C73A F73A . 1.358(4)
C73A C74A . 1.367(5)
C74A F74A . 1.340(4)
C74A C75A . 1.376(5)
C75A F75A . 1.350(4)
C75A C76A . 1.367(5)
C76A F76A . 1.360(4)

loop_
_geom_torsion_atom_site_label_1
_geom_torsion_atom_site_label_2
_geom_torsion_atom_site_label_3
_geom_torsion_atom_site_label_4
_geom_torsion_site_symmetry_1
_geom_torsion_site_symmetry_4
_geom_torsion
C21 C1 C11 C16 . . 142.3(4)
C31 C1 C11 C16 . . -36.7(6)
C21 C1 C11 C12 . . -34.9(6)
C31 C1 C11 C12 . . 146.1(4)
C16 C11 C12 C13 . . 1.2(6)
C1 C11 C12 C13 . . 178.4(4)
C11 C12 C13 C14 . . -2.1(7)
C12 C13 C14 C15 . . 1.0(7)
C13 C14 C15 C16 . . 1.0(7)
C14 C15 C16 C11 . . -1.9(7)
C12 C11 C16 C15 . . 0.8(6)
C1 C11 C16 C15 . . -176.4(4)
C11 C1 C21 C22 . . 153.9(4)
C31 C1 C21 C22 . . -27.2(5)
C11 C1 C21 C26 . . -27.2(5)
C31 C1 C21 C26 . . 151.7(4)
C26 C21 C22 C23 . . -1.1(5)
C1 C21 C22 C23 . . 177.8(4)
C21 C22 C23 C24 . . 0.2(6)
C22 C23 C24 C25 . . 1.1(7)
C23 C24 C25 C26 . . -1.3(7)
C24 C25 C26 C21 . . 0.3(6)
C22 C21 C26 C25 . . 0.9(6)
C1 C21 C26 C25 . . -178.1(4)
C21 C1 C31 C32 . . -34.5(5)
C11 C1 C31 C32 . . 144.5(4)
C21 C1 C31 C36 . . 147.4(4)
C11 C1 C31 C36 . . -33.7(5)
C36 C31 C32 C33 . . 1.3(6)
C1 C31 C32 C33 . . -176.9(4)
C31 C32 C33 C34 . . -1.4(6)
C32 C33 C34 C35 . . -0.1(6)
C33 C34 C35 C36 . . 1.6(6)
C34 C35 C36 C31 . . -1.7(6)
C32 C31 C36 C35 . . 0.2(6)
C1 C31 C36 C35 . . 178.4(4)
O1 C41 C42 C43 . . -179.7(3)
C43 C41 C42 C43 2_566 . 0.6(6)
C41 C42 C43 C41 . 2_566 -0.6(6)
O1 B1 C51 C56 . . -0.7(5)
C71 B1 C51 C56 . . -121.1(4)
C61 B1 C51 C56 . . 111.3(4)
O1 B1 C51 C52 . . -177.9(3)
C71 B1 C51 C52 . . 61.8(4)
C61 B1 C51 C52 . . -65.8(4)
C56 C51 C52 F52 . . -179.3(3)
B1 C51 C52 F52 . . -1.7(4)
C56 C51 C52 C53 . . 3.2(5)
B1 C51 C52 C53 . . -179.2(3)
F52 C52 C53 F53 . . -0.2(5)
C51 C52 C53 F53 . . 177.3(3)
F52 C52 C53 C54 . . -178.8(3)
C51 C52 C53 C54 . . -1.3(5)
F53 C53 C54 F54 . . -0.7(5)
C52 C53 C54 F54 . . 177.9(3)
F53 C53 C54 C55 . . -178.9(3)
C52 C53 C54 C55 . . -0.3(5)
F54 C54 C55 F55 . . 2.2(5)
C53 C54 C55 F55 . . -179.6(3)
F54 C54 C55 C56 . . -178.6(3)
C53 C54 C55 C56 . . -0.4(5)
F55 C55 C56 F56 . . 0.4(4)
C54 C55 C56 F56 . . -178.8(3)
F55 C55 C56 C51 . . -178.1(3)
C54 C55 C56 C51 . . 2.7(5)
C52 C51 C56 F56 . . 177.7(3)
B1 C51 C56 F56 . . 0.4(5)
C52 C51 C56 C55 . . -3.9(5)
B1 C51 C56 C55 . . 178.8(3)
O1 B1 C61 C66 . . -130.7(4)
C51 B1 C61 C66 . . 109.8(4)
C71 B1 C61 C66 . . -18.7(5)
O1 B1 C61 C62 . . 47.5(4)
C51 B1 C61 C62 . . -72.1(4)
C71 B1 C61 C62 . . 159.4(3)
C66 C61 C62 F62 . . -177.3(3)
B1 C61 C62 F62 . . 4.3(5)
C66 C61 C62 C63 . . 2.9(5)
B1 C61 C62 C63 . . -175.5(3)
F62 C62 C63 F63 . . -0.9(5)
C61 C62 C63 F63 . . 178.9(3)
F62 C62 C63 C64 . . 178.7(3)
C61 C62 C63 C64 . . -1.5(6)
F63 C63 C64 F64 . . 0.8(6)
C62 C63 C64 F64 . . -178.8(3)
F63 C63 C64 C65 . . 178.9(3)
C62 C63 C64 C65 . . -0.7(6)
F64 C64 C65 F65 . . -0.3(5)
C63 C64 C65 F65 . . -178.4(3)
F64 C64 C65 C66 . . 179.4(3)
C63 C64 C65 C66 . . 1.4(6)
C62 C61 C66 F66 . . 178.3(3)
B1 C61 C66 F66 . . -3.5(6)
C62 C61 C66 C65 . . -2.2(5)
B1 C61 C66 C65 . . 176.0(4)
F65 C65 C66 F66 . . -0.5(5)
C64 C65 C66 F66 . . 179.7(3)
F65 C65 C66 C61 . . 179.9(3)
C64 C65 C66 C61 . . 0.2(6)
O1 B1 C71 C72 . . 55.2(4)
C51 B1 C71 C72 . . -179.8(3)
C61 B1 C71 C72 . . -55.0(4)
O1 B1 C71 C76 . . -120.9(4)
C51 B1 C71 C76 . . 4.1(5)
C61 B1 C71 C76 . . 128.9(4)
C76 C71 C72 F72 . . 179.7(3)
B1 C71 C72 F72 . . 3.0(5)
C76 C71 C72 C73 . . 0.9(5)
B1 C71 C72 C73 . . -175.7(3)
F72 C72 C73 F73 . . -0.3(5)
C71 C72 C73 F73 . . 178.5(3)
F72 C72 C73 C74 . . 179.7(3)
C71 C72 C73 C74 . . -1.5(6)
F73 C73 C74 F74 . . -1.2(5)
C72 C73 C74 F74 . . 178.8(3)
F73 C73 C74 C75 . . -179.6(3)
C72 C73 C74 C75 . . 0.4(6)
F74 C74 C75 F75 . . 0.5(6)
C73 C74 C75 F75 . . 179.0(3)
F74 C74 C75 C76 . . -177.3(3)
C73 C74 C75 C76 . . 1.2(6)
C72 C71 C76 F76 . . -176.6(3)
B1 C71 C76 F76 . . -0.4(6)
C72 C71 C76 C75 . . 0.8(5)
B1 C71 C76 C75 . . 177.0(4)
C74 C75 C76 F76 . . 175.7(3)
F75 C75 C76 F76 . . -2.1(5)
C74 C75 C76 C71 . . -1.8(6)
F75 C75 C76 C71 . . -179.7(3)
O1A C41A C42A C43A . . 179.9(3)
C43A C41A C42A C43A 2_767 . -0.6(6)
C41A C42A C43A C41A . 2_767 0.6(6)
O1A B1A C51A C56A . . 0.7(5)
C71A B1A C51A C56A . . -121.5(4)
C61A B1A C51A C56A . . 112.3(4)
O1A B1A C51A C52A . . -177.5(3)
C71A B1A C51A C52A . . 60.3(4)
C61A B1A C51A C52A . . -65.9(4)
C56A C51A C52A F52A . . -179.0(3)
B1A C51A C52A F52A . . -0.6(5)
C56A C51A C52A C53A . . 2.0(5)
B1A C51A C52A C53A . . -179.6(3)
F52A C52A C53A F53A . . -1.3(5)
C51A C52A C53A F53A . . 177.7(3)
F52A C52A C53A C54A . . -179.6(3)
C51A C52A C53A C54A . . -0.6(6)
F53A C53A C54A F54A . . 2.2(5)
C52A C53A C54A F54A . . -179.5(3)
F53A C53A C54A C55A . . -178.8(3)
C52A C53A C54A C55A . . -0.5(5)
F54A C54A C55A F55A . . -0.4(5)
C53A C54A C55A F55A . . -179.4(3)
F54A C54A C55A C56A . . 179.0(3)
C53A C54A C55A C56A . . 0.0(6)
C52A C51A C56A F56A . . 177.7(3)
B1A C51A C56A F56A . . -0.6(6)
C52A C51A C56A C55A . . -2.5(5)
B1A C51A C56A C55A . . 179.3(4)
F55A C55A C56A F56A . . 0.9(5)
C54A C55A C56A F56A . . -178.6(3)
F55A C55A C56A C51A . . -179.0(3)
C54A C55A C56A C51A . . 1.6(6)
O1A B1A C61A C66A . . -130.3(4)
C71A B1A C61A C66A . . -16.1(5)
C51A B1A C61A C66A . . 111.4(4)
O1A B1A C61A C62A . . 47.9(4)
C71A B1A C61A C62A . . 162.2(3)
C51A B1A C61A C62A . . -70.3(4)
C66A C61A C62A F62A . . -176.6(3)
B1A C61A C62A F62A . . 4.9(5)
C66A C61A C62A C63A . . 2.4(5)
B1A C61A C62A C63A . . -176.1(3)
F62A C62A C63A F63A . . -0.6(5)
C61A C62A C63A F63A . . -179.6(3)
F62A C62A C63A C64A . . 179.1(3)
C61A C62A C63A C64A . . 0.1(6)
F63A C63A C64A F64A . . -1.8(5)
C62A C63A C64A F64A . . 178.5(3)
F63A C63A C64A C65A . . 178.4(3)
C62A C63A C64A C65A . . -1.3(6)
F64A C64A C65A F65A . . 2.0(5)
C63A C64A C65A F65A . . -178.3(3)
F64A C64A C65A C66A . . -179.8(3)
C63A C64A C65A C66A . . -0.1(5)
F65A C65A C66A F66A . . 0.6(5)
C64A C65A C66A F66A . . -177.6(3)
F65A C65A C66A C61A . . -178.9(3)
C64A C65A C66A C61A . . 2.9(6)
C62A C61A C66A F66A . . 176.6(3)
B1A C61A C66A F66A . . -5.1(5)
C62A C61A C66A C65A . . -3.9(5)
B1A C61A C66A C65A . . 174.5(3)
O1A B1A C71A C72A . . -120.5(4)
C51A B1A C71A C72A . . 4.7(6)
C61A B1A C71A C72A . . 127.9(4)
O1A B1A C71A C76A . . 58.8(4)
C51A B1A C71A C76A . . -175.9(3)
C61A B1A C71A C76A . . -52.8(5)
C76A C71A C72A F72A . . -175.8(3)
B1A C71A C72A F72A . . 3.6(6)
C76A C71A C72A C73A . . 2.9(6)
B1A C71A C72A C73A . . -177.7(4)
F72A C72A C73A F73A . . -0.3(5)
C71A C72A C73A F73A . . -179.1(3)
F72A C72A C73A C74A . . 178.0(3)
C71A C72A C73A C74A . . -0.7(6)
F73A C73A C74A F74A . . -1.0(6)
C72A C73A C74A F74A . . -179.4(3)
F73A C73A C74A C75A . . 176.9(4)
C72A C73A C74A C75A . . -1.5(6)
F74A C74A C75A F75A . . -0.8(6)
C73A C74A C75A F75A . . -178.7(4)
F74A C74A C75A C76A . . 179.1(4)
C73A C74A C75A C76A . . 1.2(6)
F75A C75A C76A F76A . . -0.6(6)
C74A C75A C76A F76A . . 179.5(4)
F75A C75A C76A C71A . . -178.8(4)
C74A C75A C76A C71A . . 1.3(7)
C72A C71A C76A F76A . . 178.6(3)
B1A C71A C76A F76A . . -0.8(5)
C72A C71A C76A C75A . . -3.2(6)
B1A C71A C76A C75A . . 177.3(4)
C43 C41 O1 B1 2_566 . -163.4(3)
C42 C41 O1 B1 . . 17.0(6)
C51 B1 O1 C41 . . -75.2(4)
C71 B1 O1 C41 . . 50.8(5)
C61 B1 O1 C41 . . 169.2(3)
C42A C41A O1A B1A . . -165.6(3)
C43A C41A O1A B1A 2_767 . 14.9(6)
C71A B1A O1A C41A . . 50.5(4)
C51A B1A O1A C41A . . -76.3(4)
C61A B1A O1A C41A . . 169.2(3)
